data_7118772
loop_
_publ_author_name
'Smith, Joshua J.'
'Best, Daniel'
'Lam, Hon Wai'

_publ_section_title
;
 Copper-catalyzed borylative coupling of vinylazaarenes and N-Boc imines.
;
_journal_issue 19
_journal_name_full 'Chemical communications (Cambridge, England)'
_journal_page_first 3770
_journal_page_last 3772
_journal_paper_doi 10.1039/c6cc00603e
_journal_volume 52
_journal_year 2016
_chemical_formula_moiety 'C21 H24 N2 O3 S'
_chemical_formula_sum 'C21 H24 N2 O3 S'
_chemical_formula_weight 384.48
_chemical_name_systematic
;
 ?
;
_space_group_crystal_system monoclinic
_space_group_IT_number 14
_space_group_name_Hall '-P 2ybc'
_space_group_name_H-M_alt 'P 1 21/c 1'
_symmetry_space_group_name_Hall '-P 2ybc'
_symmetry_space_group_name_H-M 'P 1 21/c 1'
_atom_sites_solution_hydrogens mixed
_atom_sites_solution_primary iterative
_atom_sites_solution_secondary difmap
_audit_creation_date 2014-05-22
_audit_creation_method
;
Olex2 1.2
(compiled 2014.03.20 svn.r2914 for OlexSys, GUI svn.r4816)
;
_audit_update_record
;
2015-10-17 deposited with the CCDC.
2016-02-09 downloaded from the CCDC.
;
_cell_angle_alpha 90
_cell_angle_beta 92.3374(19)
_cell_angle_gamma 90
_cell_formula_units_Z 4
_cell_length_a 5.28349(11)
_cell_length_b 9.9736(2)
_cell_length_c 36.4673(6)
_cell_measurement_reflns_used 6744
_cell_measurement_temperature 120(2)
_cell_measurement_theta_max 74.3210
_cell_measurement_theta_min 4.5830
_cell_volume 1920.06(6)
_computing_cell_refinement
;
CrysAlisPro, Agilent Technologies,
Version 1.171.37.31 (release 14-01-2014 CrysAlis171 .NET)
(compiled Jan 14 2014,18:38:05)
;
_computing_data_collection
;
CrysAlisPro, Agilent Technologies,
Version 1.171.37.31 (release 14-01-2014 CrysAlis171 .NET)
(compiled Jan 14 2014,18:38:05)
;
_computing_data_reduction
;
CrysAlisPro, Agilent Technologies,
Version 1.171.37.31 (release 14-01-2014 CrysAlis171 .NET)
(compiled Jan 14 2014,18:38:05)
;
_computing_molecular_graphics 'Olex2 (Dolomanov et al., 2009)'
_computing_publication_material 'Olex2 (Dolomanov et al., 2009)'
_computing_structure_refinement 'ShelXL (Sheldrick, 2008)'
_computing_structure_solution 'olex2.solve (Bourhis et al., 2013)'
_diffrn_ambient_temperature 120(2)
_diffrn_detector 'CCD area detector'
_diffrn_detector_area_resol_mean 10.6296
_diffrn_detector_type 'Agilent Diffraction Atlas detector'
_diffrn_measured_fraction_theta_full 0.999
_diffrn_measured_fraction_theta_max 0.975
_diffrn_measurement_device '\k-geometry diffractometer'
_diffrn_measurement_device_type 'GV1000, Atlas'
_diffrn_measurement_method '\w scans'
_diffrn_orient_matrix_UB_11 -0.0948295000
_diffrn_orient_matrix_UB_12 -0.1450822000
_diffrn_orient_matrix_UB_13 -0.0052356000
_diffrn_orient_matrix_UB_21 -0.0443165000
_diffrn_orient_matrix_UB_22 0.0257485000
_diffrn_orient_matrix_UB_23 -0.0414295000
_diffrn_orient_matrix_UB_31 0.2722796000
_diffrn_orient_matrix_UB_32 -0.0463769000
_diffrn_orient_matrix_UB_33 -0.0067078000
_diffrn_radiation_collimation 'focusing mirrors'
_diffrn_radiation_monochromator mirror
_diffrn_radiation_probe x-ray
_diffrn_radiation_type CuK\a
_diffrn_radiation_wavelength 1.54184
_diffrn_reflns_av_R_equivalents 0.0292
_diffrn_reflns_av_unetI/netI 0.0244
_diffrn_reflns_laue_measured_fraction_full 0.999
_diffrn_reflns_laue_measured_fraction_max 0.975
_diffrn_reflns_limit_h_max 6
_diffrn_reflns_limit_h_min -5
_diffrn_reflns_limit_k_max 12
_diffrn_reflns_limit_k_min -12
_diffrn_reflns_limit_l_max 45
_diffrn_reflns_limit_l_min -45
_diffrn_reflns_number 13248
_diffrn_reflns_point_group_measured_fraction_full 0.999
_diffrn_reflns_point_group_measured_fraction_max 0.975
_diffrn_reflns_theta_full 67.684
_diffrn_reflns_theta_max 74.542
_diffrn_reflns_theta_min 2.425
_diffrn_source 'microfocus sealed tube'
_diffrn_source_target Cu
_diffrn_source_type 'Agilent Diffraction microfocus tube'
_exptl_absorpt_coefficient_mu 1.694
_exptl_absorpt_correction_T_max 0.940
_exptl_absorpt_correction_T_min 0.764
_exptl_absorpt_correction_type gaussian
_exptl_absorpt_process_details
;
CrysAlisPro, Agilent Technologies,
Version 1.171.37.31 (release 14-01-2014 CrysAlis171 .NET)
(compiled Jan 14 2014,18:38:05)
Numerical absorption correction based on gaussian integration over
            a multifaceted crystal model
Empirical absorption correction using spherical harmonics,
 implemented in SCALE3 ABSPACK scaling algorithm.
;
_exptl_crystal_colour 'clear colourless'
_exptl_crystal_colour_lustre clear
_exptl_crystal_colour_primary colourless
_exptl_crystal_density_diffrn 1.330
_exptl_crystal_description needle
_exptl_crystal_F_000 816
_exptl_crystal_recrystallization_method 'Re-crystallisation from solvent: i-PrOH'
_exptl_crystal_size_max 0.3174
_exptl_crystal_size_mid 0.0521
_exptl_crystal_size_min 0.0431
_refine_diff_density_max 0.660
_refine_diff_density_min -0.337
_refine_diff_density_rms 0.051
_refine_ls_extinction_method none
_refine_ls_goodness_of_fit_ref 1.027
_refine_ls_hydrogen_treatment mixed
_refine_ls_matrix_type full
_refine_ls_number_parameters 253
_refine_ls_number_reflns 3838
_refine_ls_number_restraints 0
_refine_ls_restrained_S_all 1.027
_refine_ls_R_factor_all 0.0456
_refine_ls_R_factor_gt 0.0412
_refine_ls_shift/su_max 0.001
_refine_ls_shift/su_mean 0.000
_refine_ls_structure_factor_coef Fsqd
_refine_ls_weighting_details 'w=1/[\s^2^(Fo^2^)+(0.0569P)^2^+1.1476P] where P=(Fo^2^+2Fc^2^)/3'
_refine_ls_weighting_scheme calc
_refine_ls_wR_factor_gt 0.1052
_refine_ls_wR_factor_ref 0.1088
_reflns_Friedel_coverage 0.000
_reflns_number_gt 3468
_reflns_number_total 3838
_reflns_threshold_expression 'I > 2\s(I)'
_cod_data_source_file c6cc00603e2.cif
_cod_data_source_block jjshlb
_cod_depositor_comments 'Adding full bibliography for 7118771--7118772.cif.'
_cod_original_cell_volume 1920.06(7)
_cod_database_code 7118772
_nottingham_internal_coll_name JJSHLB
_nottingham_internal_coll_number 13517
_nottingham_internal_coll_client JJS/HWL
_nottingham_internal_coll_type custom
_nottingham_internal_coll_frame_method 'omega scans'
_nottingham_internal_coll_frame_time '15.0000, 60.0000'
_nottingham_internal_coll_frame_width 1.0000
_nottingham_internal_coll_user pczwl
_nottingham_internal_coll_date 14/04/2014
_nottingham_internal_coll_location NOTTS
_nottingham_internal_process_date 15/04/2014
_nottingham_internal_process_user pczwl
_nottingham_internal_solution_date 9/5/2014
_nottingham_internal_solution_user pczwl
_nottingham_internal_refinement_date 9/5/2014
_nottingham_internal_refinement_user pczwl
_nottingham_internal_validation_date 22/5/2014
_nottingham_internal_validation_user pczwl
_nottingham_internal_archive_date 22/5/2014
_shelxl_version_number 2014-3
_chemical_oxdiff_formula 'C21 H24 N2 O3 S'
_shelx_space_group_comment
;
The symmetry employed for this shelxl refinement is uniquely defined
by the following loop, which should always be used as a source of
symmetry information in preference to the above space-group names.
They are only intended as comments.
;
_reflns_odcompleteness_completeness 99.84
_reflns_odcompleteness_iscentric 1
_reflns_odcompleteness_theta 66.97
_olex2_refinement_description
;
1. Fixed Uiso
 At 1.2 times of:
  All C(H) groups, All C(H,H) groups, All N(H) groups
 At 1.5 times of:
  All C(H,H,H) groups, All O(H) groups
2.a Ternary CH refined with riding coordinates:
 C8(H8), C11(H11)
2.b Secondary CH2 refined with riding coordinates:
 C9(H9A,H9B)
2.c Aromatic/amide H refined with riding coordinates:
 C4(H4), C5(H5), C6(H6), C7(H7), C21(H21), C22(H22), C23(H23), C24(H24),
 C25(H25)
2.d Idealised Me refined as rotating group:
 C17(H17A,H17B,H17C), C18(H18A,H18B,H18C), C19(H19A,H19B,H19C)
;
_olex2_exptl_crystal_mounting_method 'in fomblin film on a micromount'

loop_
_space_group_symop_operation_xyz
'x, y, z'
'-x, y+1/2, -z+1/2'
'-x, -y, -z'
'x, -y-1/2, z-1/2'

loop_
_atom_site_label
_atom_site_type_symbol
_atom_site_fract_x
_atom_site_fract_y
_atom_site_fract_z
_atom_site_U_iso_or_equiv
_atom_site_adp_type
_atom_site_occupancy
_atom_site_site_symmetry_order
_atom_site_calc_flag
_atom_site_refinement_flags_posn
S1 S 1.14298(8) 0.73006(4) 0.65670(2) 0.02861(13) Uani 1 1 d .
C2 C 0.9362(3) 0.85894(16) 0.66779(4) 0.0197(3) Uani 1 1 d .
N3 N 0.7644(3) 0.82744(15) 0.69067(4) 0.0234(3) Uani 1 1 d .
C3A C 0.7854(3) 0.69384(17) 0.70120(4) 0.0225(3) Uani 1 1 d .
C4 C 0.6276(4) 0.62744(19) 0.72510(5) 0.0287(4) Uani 1 1 d .
H4 H 0.4907 0.6732 0.7357 0.034 Uiso 1 1 calc R
C5 C 0.6741(4) 0.49433(19) 0.73305(5) 0.0306(4) Uani 1 1 d .
H5 H 0.5667 0.4482 0.7491 0.037 Uiso 1 1 calc R
C6 C 0.8748(4) 0.42638(19) 0.71810(5) 0.0319(4) Uani 1 1 d .
H6 H 0.9045 0.3352 0.7244 0.038 Uiso 1 1 calc R
C7 C 1.0323(4) 0.48974(19) 0.69411(5) 0.0332(4) Uani 1 1 d .
H7 H 1.1692 0.4432 0.6838 0.040 Uiso 1 1 calc R
C7A C 0.9843(3) 0.62347(18) 0.68558(4) 0.0252(4) Uani 1 1 d .
C8 C 0.9657(3) 0.99835(16) 0.65285(4) 0.0181(3) Uani 1 1 d .
H8 H 1.1265 1.0015 0.6393 0.022 Uiso 1 1 calc R
C9 C 0.9884(3) 1.09848(17) 0.68470(4) 0.0246(3) Uani 1 1 d .
H9A H 1.1319 1.0718 0.7014 0.030 Uiso 1 1 calc R
H9B H 1.0262 1.1885 0.6749 0.030 Uiso 1 1 calc R
O10 O 0.7643(3) 1.10572(14) 0.70493(3) 0.0328(3) Uani 1 1 d .
H10 H 0.729(5) 1.029(3) 0.7098(7) 0.049 Uiso 1 1 d R
C11 C 0.7442(3) 1.03392(16) 0.62551(4) 0.0181(3) Uani 1 1 d .
H11 H 0.5816 1.0196 0.6380 0.022 Uiso 1 1 calc R
N12 N 0.7511(2) 0.94179(14) 0.59437(3) 0.0189(3) Uani 1 1 d .
H12 H 0.894(4) 0.921(2) 0.5863(5) 0.023 Uiso 1 1 d R
C13 C 0.5378(3) 0.90232(15) 0.57586(4) 0.0170(3) Uani 1 1 d .
O14 O 0.3236(2) 0.92907(12) 0.58459(3) 0.0232(3) Uani 1 1 d .
O15 O 0.59860(19) 0.82794(11) 0.54649(3) 0.0191(2) Uani 1 1 d .
C16 C 0.3997(3) 0.76620(16) 0.52243(4) 0.0197(3) Uani 1 1 d .
C17 C 0.2602(3) 0.66070(18) 0.54400(5) 0.0291(4) Uani 1 1 d .
H17A H 0.3828 0.5977 0.5552 0.044 Uiso 1 1 calc GR
H17B H 0.1421 0.6120 0.5274 0.044 Uiso 1 1 calc GR
H17C H 0.1658 0.7045 0.5632 0.044 Uiso 1 1 calc GR
C18 C 0.5535(3) 0.7024(2) 0.49277(5) 0.0353(5) Uani 1 1 d .
H18A H 0.6447 0.7723 0.4798 0.053 Uiso 1 1 calc GR
H18B H 0.4397 0.6547 0.4753 0.053 Uiso 1 1 calc GR
H18C H 0.6753 0.6390 0.5040 0.053 Uiso 1 1 calc GR
C19 C 0.2203(3) 0.87085(18) 0.50579(4) 0.0241(3) Uani 1 1 d .
H19A H 0.1182 0.9090 0.5250 0.036 Uiso 1 1 calc GR
H19B H 0.1085 0.8288 0.4870 0.036 Uiso 1 1 calc GR
H19C H 0.3185 0.9422 0.4946 0.036 Uiso 1 1 calc GR
C20 C 0.7572(3) 1.18008(17) 0.61390(4) 0.0193(3) Uani 1 1 d .
C21 C 0.9500(3) 1.22529(18) 0.59202(4) 0.0230(3) Uani 1 1 d .
H21 H 1.0686 1.1632 0.5830 0.028 Uiso 1 1 calc R
C22 C 0.9700(3) 1.36008(18) 0.58339(5) 0.0263(4) Uani 1 1 d .
H22 H 1.1018 1.3896 0.5684 0.032 Uiso 1 1 calc R
C23 C 0.7992(3) 1.45219(18) 0.59649(5) 0.0272(4) Uani 1 1 d .
H23 H 0.8139 1.5446 0.5906 0.033 Uiso 1 1 calc R
C24 C 0.6065(3) 1.40804(19) 0.61827(5) 0.0299(4) Uani 1 1 d .
H24 H 0.4882 1.4704 0.6273 0.036 Uiso 1 1 calc R
C25 C 0.5863(3) 1.27317(18) 0.62687(5) 0.0254(4) Uani 1 1 d .
H25 H 0.4540 1.2439 0.6418 0.030 Uiso 1 1 calc R

loop_
_atom_site_aniso_label
_atom_site_aniso_U_11
_atom_site_aniso_U_22
_atom_site_aniso_U_33
_atom_site_aniso_U_23
_atom_site_aniso_U_13
_atom_site_aniso_U_12
S1 0.0308(2) 0.0237(2) 0.0322(2) 0.00231(16) 0.01160(17) 0.00424(17)
C2 0.0198(7) 0.0221(8) 0.0172(7) -0.0018(6) -0.0007(6) -0.0005(6)
N3 0.0263(7) 0.0219(7) 0.0224(7) 0.0009(5) 0.0042(5) -0.0010(6)
C3A 0.0270(8) 0.0213(8) 0.0191(7) -0.0011(6) -0.0007(6) -0.0011(7)
C4 0.0336(9) 0.0258(9) 0.0273(8) 0.0018(7) 0.0073(7) -0.0011(7)
C5 0.0432(11) 0.0249(9) 0.0242(8) 0.0008(7) 0.0051(7) -0.0064(8)
C6 0.0488(11) 0.0209(9) 0.0260(8) -0.0009(7) 0.0012(8) -0.0018(8)
C7 0.0421(11) 0.0252(9) 0.0327(9) -0.0026(7) 0.0071(8) 0.0034(8)
C7A 0.0301(9) 0.0240(8) 0.0216(7) -0.0012(6) 0.0025(6) -0.0008(7)
C8 0.0165(7) 0.0220(8) 0.0157(7) -0.0008(6) 0.0015(5) -0.0016(6)
C9 0.0318(9) 0.0232(8) 0.0187(7) -0.0014(6) 0.0005(6) -0.0039(7)
O10 0.0490(8) 0.0252(7) 0.0254(6) -0.0043(5) 0.0167(6) -0.0032(6)
C11 0.0165(7) 0.0203(8) 0.0177(7) -0.0034(6) 0.0025(5) -0.0014(6)
N12 0.0142(6) 0.0238(7) 0.0189(6) -0.0045(5) 0.0019(5) -0.0003(5)
C13 0.0171(7) 0.0168(7) 0.0173(7) 0.0002(5) 0.0021(5) -0.0007(6)
O14 0.0161(5) 0.0300(6) 0.0239(5) -0.0061(5) 0.0029(4) 0.0004(5)
O15 0.0139(5) 0.0238(6) 0.0195(5) -0.0071(4) 0.0004(4) -0.0003(4)
C16 0.0156(7) 0.0212(8) 0.0223(7) -0.0059(6) -0.0010(6) -0.0022(6)
C17 0.0264(9) 0.0212(9) 0.0390(10) 0.0035(7) -0.0054(7) -0.0047(7)
C18 0.0220(9) 0.0497(12) 0.0339(10) -0.0242(9) -0.0014(7) 0.0009(8)
C19 0.0214(8) 0.0272(9) 0.0233(8) 0.0024(6) -0.0032(6) -0.0024(7)
C20 0.0178(7) 0.0231(8) 0.0167(7) -0.0018(6) -0.0017(6) -0.0010(6)
C21 0.0226(8) 0.0265(9) 0.0202(7) -0.0002(6) 0.0021(6) -0.0005(7)
C22 0.0248(8) 0.0295(9) 0.0244(8) 0.0024(7) 0.0002(6) -0.0035(7)
C23 0.0294(9) 0.0218(8) 0.0298(8) 0.0031(7) -0.0064(7) -0.0024(7)
C24 0.0269(9) 0.0242(9) 0.0387(10) -0.0014(7) 0.0017(7) 0.0057(7)
C25 0.0209(8) 0.0263(9) 0.0291(8) -0.0006(7) 0.0036(6) 0.0004(7)

loop_
_atom_type_symbol
_atom_type_description
_atom_type_scat_dispersion_real
_atom_type_scat_dispersion_imag
_atom_type_scat_source
C C 0.0181 0.0091 'International Tables Vol C Tables 4.2.6.8 and 6.1.1.4'
H H 0.0000 0.0000 'International Tables Vol C Tables 4.2.6.8 and 6.1.1.4'
N N 0.0311 0.0180 'International Tables Vol C Tables 4.2.6.8 and 6.1.1.4'
O O 0.0492 0.0322 'International Tables Vol C Tables 4.2.6.8 and 6.1.1.4'
S S 0.3331 0.5567 'International Tables Vol C Tables 4.2.6.8 and 6.1.1.4'

loop_
_exptl_crystal_face_index_h
_exptl_crystal_face_index_k
_exptl_crystal_face_index_l
_exptl_crystal_face_perp_dist
_exptl_oxdiff_crystal_face_indexfrac_h
_exptl_oxdiff_crystal_face_indexfrac_k
_exptl_oxdiff_crystal_face_indexfrac_l
_exptl_oxdiff_crystal_face_x
_exptl_oxdiff_crystal_face_y
_exptl_oxdiff_crystal_face_z
0 5 4 0.0290 0.0021 5.0042 3.9852 -0.7471 -0.0363 -0.2583
0 -5 -4 0.0140 -0.0021 -5.0042 -3.9852 0.7471 0.0363 0.2583
0 0 -1 0.0248 0.0001 -0.0002 -1.0004 0.0053 0.0414 0.0067
0 0 1 0.0248 -0.0001 0.0002 1.0004 -0.0053 -0.0414 -0.0067
3 -2 2 0.1358 2.9962 -1.9913 1.9868 -0.0056 -0.2664 0.8948
-2 -5 -3 0.0752 -2.0005 -5.0105 -2.9712 0.9322 0.0827 -0.2924
3 3 0 0.1358 2.9989 3.0118 -0.0303 -0.7212 -0.0541 0.6771
0 5 -15 0.0264 0.0041 5.0007 -15.0218 -0.6473 0.7509 -0.1300
0 -5 15 0.0181 -0.0041 -5.0007 15.0218 0.6473 -0.7509 0.1300
0 -4 -18 0.0177 -0.0001 -4.0061 -17.9935 0.6754 0.6423 0.3065

loop_
_geom_angle_atom_site_label_1
_geom_angle_atom_site_label_2
_geom_angle_atom_site_label_3
_geom_angle
C7A S1 C2 89.32(8)
N3 C2 S1 115.60(13)
N3 C2 C8 122.88(15)
C8 C2 S1 121.47(12)
C2 N3 C3A 111.11(14)
N3 C3A C4 125.71(16)
N3 C3A C7A 114.82(15)
C4 C3A C7A 119.46(16)
C3A C4 H4 120.6
C5 C4 C3A 118.80(17)
C5 C4 H4 120.6
C4 C5 H5 119.3
C4 C5 C6 121.31(17)
C6 C5 H5 119.3
C5 C6 H6 119.5
C7 C6 C5 120.91(18)
C7 C6 H6 119.5
C6 C7 H7 121.0
C6 C7 C7A 118.06(18)
C7A C7 H7 121.0
C3A C7A S1 109.15(13)
C7 C7A S1 129.41(15)
C7 C7A C3A 121.43(17)
C2 C8 H8 108.1
C2 C8 C9 109.51(12)
C2 C8 C11 111.03(13)
C9 C8 H8 108.1
C9 C8 C11 111.88(13)
C11 C8 H8 108.1
C8 C9 H9A 109.1
C8 C9 H9B 109.1
H9A C9 H9B 107.8
O10 C9 C8 112.64(14)
O10 C9 H9A 109.1
O10 C9 H9B 109.1
C9 O10 H10 105.7(19)
C8 C11 H11 108.3
N12 C11 C8 108.32(12)
N12 C11 H11 108.3
N12 C11 C20 112.54(12)
C20 C11 C8 110.97(12)
C20 C11 H11 108.3
C11 N12 H12 118.3(14)
C13 N12 C11 121.71(13)
C13 N12 H12 119.5(14)
N12 C13 O15 109.64(13)
O14 C13 N12 124.87(14)
O14 C13 O15 125.49(14)
C13 O15 C16 120.89(12)
O15 C16 C17 109.23(13)
O15 C16 C18 102.09(12)
O15 C16 C19 111.61(13)
C18 C16 C17 111.27(15)
C18 C16 C19 110.27(15)
C19 C16 C17 111.95(14)
C16 C17 H17A 109.5
C16 C17 H17B 109.5
C16 C17 H17C 109.5
H17A C17 H17B 109.5
H17A C17 H17C 109.5
H17B C17 H17C 109.5
C16 C18 H18A 109.5
C16 C18 H18B 109.5
C16 C18 H18C 109.5
H18A C18 H18B 109.5
H18A C18 H18C 109.5
H18B C18 H18C 109.5
C16 C19 H19A 109.5
C16 C19 H19B 109.5
C16 C19 H19C 109.5
H19A C19 H19B 109.5
H19A C19 H19C 109.5
H19B C19 H19C 109.5
C21 C20 C11 120.80(14)
C25 C20 C11 120.52(15)
C25 C20 C21 118.56(16)
C20 C21 H21 119.7
C22 C21 C20 120.54(16)
C22 C21 H21 119.7
C21 C22 H22 119.7
C21 C22 C23 120.53(16)
C23 C22 H22 119.7
C22 C23 H23 120.3
C22 C23 C24 119.33(17)
C24 C23 H23 120.3
C23 C24 H24 119.9
C25 C24 C23 120.13(17)
C25 C24 H24 119.9
C20 C25 H25 119.5
C24 C25 C20 120.91(17)
C24 C25 H25 119.5

loop_
_geom_bond_atom_site_label_1
_geom_bond_atom_site_label_2
_geom_bond_distance
S1 C2 1.7452(16)
S1 C7A 1.7361(18)
C2 N3 1.296(2)
C2 C8 1.504(2)
N3 C3A 1.390(2)
C3A C4 1.397(2)
C3A C7A 1.404(2)
C4 H4 0.9500
C4 C5 1.379(3)
C5 H5 0.9500
C5 C6 1.389(3)
C6 H6 0.9500
C6 C7 1.384(3)
C7 H7 0.9500
C7 C7A 1.391(3)
C8 H8 1.0000
C8 C9 1.533(2)
C8 C11 1.547(2)
C9 H9A 0.9900
C9 H9B 0.9900
C9 O10 1.422(2)
O10 H10 0.81(3)
C11 H11 1.0000
C11 N12 1.4624(19)
C11 C20 1.520(2)
N12 H12 0.85(2)
N12 C13 1.348(2)
C13 O14 1.2179(19)
C13 O15 1.3523(18)
O15 C16 1.4758(18)
C16 C17 1.522(2)
C16 C18 1.519(2)
C16 C19 1.520(2)
C17 H17A 0.9800
C17 H17B 0.9800
C17 H17C 0.9800
C18 H18A 0.9800
C18 H18B 0.9800
C18 H18C 0.9800
C19 H19A 0.9800
C19 H19B 0.9800
C19 H19C 0.9800
C20 C21 1.394(2)
C20 C25 1.391(2)
C21 H21 0.9500
C21 C22 1.386(3)
C22 H22 0.9500
C22 C23 1.386(3)
C23 H23 0.9500
C23 C24 1.389(3)
C24 H24 0.9500
C24 C25 1.386(3)
C25 H25 0.9500

loop_
_geom_hbond_atom_site_label_D
_geom_hbond_atom_site_label_H
_geom_hbond_atom_site_label_A
_geom_hbond_distance_DH
_geom_hbond_distance_HA
_geom_hbond_distance_DA
_geom_hbond_angle_DHA
_geom_hbond_site_symmetry_A
O10 H10 N3 0.81(3) 2.14(3) 2.824(2) 142(3) .
N12 H12 O14 0.85(2) 2.28(2) 3.0627(17) 154.9(18) 1_655

loop_
_geom_torsion_atom_site_label_1
_geom_torsion_atom_site_label_2
_geom_torsion_atom_site_label_3
_geom_torsion_atom_site_label_4
_geom_torsion
S1 C2 N3 C3A -0.27(18)
S1 C2 C8 C9 -124.10(13)
S1 C2 C8 C11 111.86(13)
C2 S1 C7A C3A 0.42(13)
C2 S1 C7A C7 -178.83(18)
C2 N3 C3A C4 -178.98(16)
C2 N3 C3A C7A 0.6(2)
C2 C8 C9 O10 -64.82(18)
C2 C8 C11 N12 -62.72(16)
C2 C8 C11 C20 173.28(12)
N3 C2 C8 C9 53.1(2)
N3 C2 C8 C11 -70.98(19)
N3 C3A C4 C5 -179.62(16)
N3 C3A C7A S1 -0.67(18)
N3 C3A C7A C7 178.65(16)
C3A C4 C5 C6 0.6(3)
C4 C3A C7A S1 178.95(13)
C4 C3A C7A C7 -1.7(3)
C4 C5 C6 C7 -1.2(3)
C5 C6 C7 C7A 0.3(3)
C6 C7 C7A S1 -179.67(15)
C6 C7 C7A C3A 1.2(3)
C7A S1 C2 N3 -0.10(13)
C7A S1 C2 C8 177.26(13)
C7A C3A C4 C5 0.8(3)
C8 C2 N3 C3A -177.58(14)
C8 C11 N12 C13 148.01(14)
C8 C11 C20 C21 68.72(18)
C8 C11 C20 C25 -107.09(16)
C9 C8 C11 N12 174.60(13)
C9 C8 C11 C20 50.60(17)
C11 C8 C9 O10 58.72(18)
C11 N12 C13 O14 -6.3(2)
C11 N12 C13 O15 174.30(13)
C11 C20 C21 C22 -176.01(14)
C11 C20 C25 C24 175.94(15)
N12 C11 C20 C21 -52.84(19)
N12 C11 C20 C25 131.34(15)
N12 C13 O15 C16 176.96(13)
C13 O15 C16 C17 -65.60(18)
C13 O15 C16 C18 176.51(14)
C13 O15 C16 C19 58.74(18)
O14 C13 O15 C16 -2.5(2)
C20 C11 N12 C13 -88.93(17)
C20 C21 C22 C23 0.3(2)
C21 C20 C25 C24 0.0(2)
C21 C22 C23 C24 -0.3(3)
C22 C23 C24 C25 0.2(3)
C23 C24 C25 C20 -0.1(3)
C25 C20 C21 C22 -0.1(2)
